data_4032698
loop_
_publ_author_name
'Xiang, Jia-Chen'
'Wang, Zi-Xuan'
'Cheng, Yan'
'Xia, Shi-Qing'
'Wang, Miao'
'Tang, Bo-Cheng'
'Wu, Yan-Dong'
'Wu, An-Xin'

_publ_section_title
;
 Divergent Synthesis of Functionalized Quinolines from Aniline and Two
 Distinct Amino Acids.
;
_journal_issue 17
_journal_name_full 'The Journal of organic chemistry'
_journal_page_first 9210
_journal_page_last 9216
_journal_paper_doi 10.1021/acs.joc.7b01501
_journal_volume 82
_journal_year 2017
_chemical_formula_sum 'C15 H11 Cl O'
_chemical_formula_weight 242.69
_space_group_crystal_system orthorhombic
_space_group_IT_number 19
_space_group_name_Hall 'P 2ac 2ab'
_space_group_name_H-M_alt 'P 21 21 21'
_symmetry_space_group_name_Hall 'P 2ac 2ab'
_symmetry_space_group_name_H-M 'P 21 21 21'
_atom_sites_solution_hydrogens geom
_audit_creation_method SHELXL-2014/7
_cell_angle_alpha 90
_cell_angle_beta 90
_cell_angle_gamma 90
_cell_formula_units_Z 4
_cell_length_a 5.8858(4)
_cell_length_b 13.5670(10)
_cell_length_c 15.5282(11)
_cell_measurement_reflns_used 2403
_cell_measurement_temperature 296(2)
_cell_measurement_theta_max 21.51
_cell_measurement_theta_min 2.62
_cell_volume 1239.97(15)
_computing_structure_refinement 'SHELXL-2014/7 (Sheldrick, 2014)'
_diffrn_ambient_temperature 296(2)
_diffrn_measured_fraction_theta_full 0.999
_diffrn_measured_fraction_theta_max 0.999
_diffrn_measurement_device_type CCD
_diffrn_radiation_type MoK\a
_diffrn_radiation_wavelength 0.71073
_diffrn_reflns_av_R_equivalents 0.0295
_diffrn_reflns_av_unetI/netI 0.0273
_diffrn_reflns_Laue_measured_fraction_full 0.999
_diffrn_reflns_Laue_measured_fraction_max 0.999
_diffrn_reflns_limit_h_max 6
_diffrn_reflns_limit_h_min -7
_diffrn_reflns_limit_k_max 15
_diffrn_reflns_limit_k_min -16
_diffrn_reflns_limit_l_max 18
_diffrn_reflns_limit_l_min -18
_diffrn_reflns_number 8239
_diffrn_reflns_point_group_measured_fraction_full 1.000
_diffrn_reflns_point_group_measured_fraction_max 0.999
_diffrn_reflns_theta_full 25.242
_diffrn_reflns_theta_max 25.366
_diffrn_reflns_theta_min 1.993
_exptl_absorpt_coefficient_mu 0.287
_exptl_absorpt_correction_type multi-scan
_exptl_absorpt_process_details sadabs
_exptl_crystal_colour colorless
_exptl_crystal_density_diffrn 1.300
_exptl_crystal_description Block
_exptl_crystal_F_000 504
_exptl_crystal_size_max 0.220
_exptl_crystal_size_mid 0.200
_exptl_crystal_size_min 0.180
_exptl_transmission_factor_max 0.864
_exptl_transmission_factor_min 0.864
_refine_diff_density_max 0.111
_refine_diff_density_min -0.179
_refine_diff_density_rms 0.041
_refine_ls_abs_structure_details
;
 Flack x determined using 652 quotients [(I+)-(I-)]/[(I+)+(I-)]
 (Parsons, Flack and Wagner, Acta Cryst. B69 (2013) 249-259).
;
_refine_ls_abs_structure_Flack 0.02(4)
_refine_ls_extinction_method none
_refine_ls_goodness_of_fit_ref 0.988
_refine_ls_hydrogen_treatment constr
_refine_ls_matrix_type full
_refine_ls_number_parameters 154
_refine_ls_number_reflns 2263
_refine_ls_number_restraints 0
_refine_ls_restrained_S_all 0.988
_refine_ls_R_factor_all 0.0449
_refine_ls_R_factor_gt 0.0348
_refine_ls_shift/su_max 0.000
_refine_ls_shift/su_mean 0.000
_refine_ls_structure_factor_coef Fsqd
_refine_ls_weighting_details 'w=1/[\s^2^(Fo^2^)+(0.0574P)^2^] where P=(Fo^2^+2Fc^2^)/3'
_refine_ls_weighting_scheme calc
_refine_ls_wR_factor_gt 0.0855
_refine_ls_wR_factor_ref 0.0923
_reflns_Friedel_coverage 0.691
_reflns_Friedel_fraction_full 1.000
_reflns_Friedel_fraction_max 0.998
_reflns_number_gt 1868
_reflns_number_total 2263
_reflns_threshold_expression 'I > 2\s(I)'
_cod_data_source_file jo7b01501_si_004.cif
_cod_data_source_block 1
_cod_database_code 4032698
_shelx_shelxl_version_number 2014/7
_shelx_space_group_comment
;
The symmetry employed for this shelxl refinement is uniquely defined
by the following loop, which should always be used as a source of
symmetry information in preference to the above space-group names.
They are only intended as comments.
;
_shelx_estimated_absorpt_t_min 0.940
_shelx_estimated_absorpt_t_max 0.950

loop_
_space_group_symop_operation_xyz
'x, y, z'
'-x+1/2, -y, z+1/2'
'-x, y+1/2, -z+1/2'
'x+1/2, -y+1/2, -z'

loop_
_atom_site_label
_atom_site_type_symbol
_atom_site_fract_x
_atom_site_fract_y
_atom_site_fract_z
_atom_site_U_iso_or_equiv
_atom_site_adp_type
_atom_site_occupancy
_atom_site_site_symmetry_order
_atom_site_calc_flag
_atom_site_refinement_flags_posn
_atom_site_refinement_flags_adp
C1 C -0.1239(5) 0.7315(2) 0.11372(16) 0.0618(7) Uani 1 1 d . .
C2 C -0.2815(5) 0.7993(3) 0.08572(18) 0.0756(9) Uani 1 1 d . .
H2 H -0.4069 0.7789 0.0540 0.091 Uiso 1 1 calc R U
C3 C -0.2524(5) 0.8976(3) 0.1050(2) 0.0755(8) Uani 1 1 d . .
H3 H -0.3580 0.9438 0.0863 0.091 Uiso 1 1 calc R U
C4 C -0.0664(5) 0.9271(2) 0.15206(17) 0.0661(7) Uani 1 1 d . .
H4 H -0.0452 0.9936 0.1644 0.079 Uiso 1 1 calc R U
C5 C 0.0880(5) 0.8588(2) 0.18092(16) 0.0578(7) Uani 1 1 d . .
H5 H 0.2118 0.8799 0.2132 0.069 Uiso 1 1 calc R U
C6 C 0.0641(5) 0.75865(18) 0.16307(14) 0.0531(6) Uani 1 1 d . .
C7 C 0.2288(5) 0.68488(19) 0.19165(16) 0.0585(7) Uani 1 1 d . .
H7 H 0.2398 0.6293 0.1569 0.070 Uiso 1 1 calc R U
C8 C 0.3663(5) 0.68534(17) 0.26037(16) 0.0543(6) Uani 1 1 d . .
C9 C 0.3729(5) 0.76020(17) 0.33019(14) 0.0491(6) Uani 1 1 d . .
C10 C 0.1914(5) 0.7682(2) 0.38718(16) 0.0589(7) Uani 1 1 d . .
H10 H 0.0632 0.7291 0.3796 0.071 Uiso 1 1 calc R U
C11 C 0.2006(6) 0.8335(2) 0.45460(18) 0.0738(9) Uani 1 1 d . .
H11 H 0.0796 0.8376 0.4930 0.089 Uiso 1 1 calc R U
C12 C 0.3851(7) 0.8922(2) 0.46559(19) 0.0773(9) Uani 1 1 d . .
H12 H 0.3898 0.9364 0.5113 0.093 Uiso 1 1 calc R U
C13 C 0.5647(6) 0.8864(2) 0.4094(2) 0.0779(9) Uani 1 1 d . .
H13 H 0.6897 0.9275 0.4167 0.094 Uiso 1 1 calc R U
C14 C 0.5215(6) 0.6006(2) 0.2697(2) 0.0798(9) Uani 1 1 d . .
H14 H 0.5116 0.5508 0.2287 0.096 Uiso 1 1 calc R U
C16 C 0.5607(5) 0.8195(2) 0.34169(18) 0.0621(7) Uani 1 1 d . .
H16 H 0.6838 0.8147 0.3044 0.075 Uiso 1 1 calc R U
Cl1 Cl -0.16830(16) 0.60900(7) 0.08583(5) 0.0904(3) Uani 1 1 d . .
O1 O 0.6590(6) 0.5909(2) 0.32569(18) 0.1127(10) Uani 1 1 d . .

loop_
_atom_site_aniso_label
_atom_site_aniso_U_11
_atom_site_aniso_U_22
_atom_site_aniso_U_33
_atom_site_aniso_U_23
_atom_site_aniso_U_13
_atom_site_aniso_U_12
C1 0.0617(17) 0.0753(18) 0.0484(12) -0.0058(12) 0.0038(14) -0.0225(14)
C2 0.0630(18) 0.106(3) 0.0578(15) 0.0012(16) -0.0106(14) -0.0180(18)
C3 0.0664(18) 0.089(2) 0.0707(17) 0.0157(15) -0.0098(16) -0.0027(17)
C4 0.0698(18) 0.0662(17) 0.0622(15) 0.0105(13) -0.0042(16) -0.0080(15)
C5 0.0575(15) 0.0610(16) 0.0549(13) 0.0062(11) -0.0068(12) -0.0143(13)
C6 0.0552(15) 0.0606(15) 0.0435(11) -0.0023(11) 0.0048(12) -0.0124(12)
C7 0.0663(18) 0.0526(14) 0.0567(14) -0.0079(11) 0.0069(14) -0.0093(13)
C8 0.0559(15) 0.0508(14) 0.0562(13) 0.0027(11) 0.0065(13) -0.0001(12)
C9 0.0527(15) 0.0483(13) 0.0463(12) 0.0090(10) -0.0002(12) 0.0018(11)
C10 0.0580(16) 0.0636(16) 0.0551(13) 0.0061(12) 0.0038(13) 0.0017(12)
C11 0.093(2) 0.074(2) 0.0545(15) 0.0006(14) 0.0042(16) 0.0221(19)
C12 0.117(3) 0.0552(17) 0.0592(16) -0.0020(13) -0.0233(19) 0.0194(19)
C13 0.091(2) 0.0579(17) 0.085(2) 0.0114(16) -0.034(2) -0.0123(16)
C14 0.093(2) 0.0696(18) 0.0770(19) -0.0063(15) 0.005(2) 0.0190(17)
C16 0.0570(15) 0.0638(16) 0.0654(15) 0.0107(13) -0.0044(14) -0.0068(13)
Cl1 0.0971(6) 0.0893(6) 0.0847(5) -0.0293(4) 0.0047(5) -0.0377(5)
O1 0.132(2) 0.1018(18) 0.1043(18) -0.0113(14) -0.0300(19) 0.0573(18)

loop_
_atom_type_symbol
_atom_type_description
_atom_type_scat_dispersion_real
_atom_type_scat_dispersion_imag
_atom_type_scat_source
C C 0.0033 0.0016 'International Tables Vol C Tables 4.2.6.8 and 6.1.1.4'
H H 0.0000 0.0000 'International Tables Vol C Tables 4.2.6.8 and 6.1.1.4'
O O 0.0106 0.0060 'International Tables Vol C Tables 4.2.6.8 and 6.1.1.4'
Cl Cl 0.1484 0.1585 'International Tables Vol C Tables 4.2.6.8 and 6.1.1.4'

loop_
_geom_angle_atom_site_label_1
_geom_angle_atom_site_label_2
_geom_angle_atom_site_label_3
_geom_angle
C2 C1 C6 122.1(3)
C2 C1 Cl1 117.3(2)
C6 C1 Cl1 120.6(2)
C3 C2 C1 119.6(3)
C4 C3 C2 119.8(3)
C5 C4 C3 120.2(3)
C4 C5 C6 121.7(3)
C5 C6 C1 116.5(3)
C5 C6 C7 122.7(2)
C1 C6 C7 120.8(2)
C8 C7 C6 129.7(2)
C7 C8 C14 116.6(2)
C7 C8 C9 126.9(2)
C14 C8 C9 116.4(2)
C16 C9 C10 119.2(2)
C16 C9 C8 121.0(2)
C10 C9 C8 119.8(2)
C11 C10 C9 120.3(3)
C12 C11 C10 120.4(3)
C11 C12 C13 120.2(3)
C12 C13 C16 120.3(3)
O1 C14 C8 125.2(3)
C9 C16 C13 119.6(3)

loop_
_geom_bond_atom_site_label_1
_geom_bond_atom_site_label_2
_geom_bond_distance
C1 C2 1.377(4)
C1 C6 1.395(4)
C1 Cl1 1.738(3)
C2 C3 1.377(4)
C3 C4 1.376(4)
C4 C5 1.373(4)
C5 C6 1.394(3)
C6 C7 1.462(4)
C7 C8 1.339(4)
C8 C14 1.475(4)
C8 C9 1.486(3)
C9 C16 1.378(4)
C9 C10 1.391(4)
C10 C11 1.373(4)
C11 C12 1.357(5)
C12 C13 1.373(5)
C13 C16 1.390(4)
C14 O1 1.195(4)

loop_
_geom_torsion_atom_site_label_1
_geom_torsion_atom_site_label_2
_geom_torsion_atom_site_label_3
_geom_torsion_atom_site_label_4
_geom_torsion
C6 C1 C2 C3 1.4(4)
Cl1 C1 C2 C3 -179.0(2)
C1 C2 C3 C4 -0.1(4)
C2 C3 C4 C5 -1.0(4)
C3 C4 C5 C6 0.7(4)
C4 C5 C6 C1 0.6(4)
C4 C5 C6 C7 178.7(2)
C2 C1 C6 C5 -1.6(4)
Cl1 C1 C6 C5 178.85(18)
C2 C1 C6 C7 -179.9(2)
Cl1 C1 C6 C7 0.6(3)
C5 C6 C7 C8 28.5(4)
C1 C6 C7 C8 -153.4(3)
C6 C7 C8 C14 -177.6(3)
C6 C7 C8 C9 5.0(4)
C7 C8 C9 C16 -114.2(3)
C14 C8 C9 C16 68.4(3)
C7 C8 C9 C10 68.4(3)
C14 C8 C9 C10 -109.0(3)
C16 C9 C10 C11 -0.8(4)
C8 C9 C10 C11 176.6(2)
C9 C10 C11 C12 1.1(4)
C10 C11 C12 C13 -0.2(4)
C11 C12 C13 C16 -1.0(4)
C7 C8 C14 O1 177.8(3)
C9 C8 C14 O1 -4.5(5)
C10 C9 C16 C13 -0.4(4)
C8 C9 C16 C13 -177.8(2)
C12 C13 C16 C9 1.3(4)
